data_4341671
loop_
_publ_author_name
'Kessler, Julie A.'
'Iluc, Vlad M.'

_publ_section_title
;
 Ag(I) and Tl(I) Precursors as Transfer Agents of a Pyrrole-Based Pincer
 Ligand to Late Transition Metals.
;
_journal_name_full 'Inorganic chemistry'
_journal_page_first 141111134546005
_journal_paper_doi 10.1021/ic501600s
_journal_year 2014
_chemical_formula_sum 'C48 H88 Cl8 Ir2 N2 P4'
_chemical_formula_weight 1485.08
_chemical_name_systematic
; 
 ? 
;
_space_group_IT_number 14
_symmetry_cell_setting monoclinic
_symmetry_space_group_name_Hall '-P 2ybc'
_symmetry_space_group_name_H-M 'P 1 21/c 1'
_atom_sites_solution_hydrogens geom
_atom_sites_solution_primary direct
_atom_sites_solution_secondary difmap
_audit_creation_method SHELXL-97
_cell_angle_alpha 90.00
_cell_angle_beta 111.412(2)
_cell_angle_gamma 90.00
_cell_formula_units_Z 2
_cell_length_a 13.6618(12)
_cell_length_b 16.8234(15)
_cell_length_c 13.9669(13)
_cell_measurement_temperature 120(2)
_cell_volume 2988.6(5)
_computing_structure_refinement 'SHELXL-97 (Sheldrick, 1997)'
_computing_structure_solution 'SHELXS-97 (Sheldrick, 1990)'
_diffrn_ambient_temperature 120(2)
_diffrn_measured_fraction_theta_full 1.000
_diffrn_measured_fraction_theta_max 1.000
_diffrn_radiation_monochromator graphite
_diffrn_radiation_source 'fine-focus sealed tube'
_diffrn_radiation_type MoK\a
_diffrn_radiation_wavelength 0.71073
_diffrn_reflns_av_R_equivalents 0.0690
_diffrn_reflns_av_sigmaI/netI 0.0556
_diffrn_reflns_limit_h_max 16
_diffrn_reflns_limit_h_min -16
_diffrn_reflns_limit_k_max 20
_diffrn_reflns_limit_k_min -20
_diffrn_reflns_limit_l_max 16
_diffrn_reflns_limit_l_min -13
_diffrn_reflns_number 25834
_diffrn_reflns_theta_full 25.00
_diffrn_reflns_theta_max 25.00
_diffrn_reflns_theta_min 1.98
_exptl_absorpt_coefficient_mu 4.946
_exptl_absorpt_correction_T_max 0.8658
_exptl_absorpt_correction_T_min 0.7901
_exptl_absorpt_correction_type multi-scan
_exptl_absorpt_process_details 'Bruker AXS area detector scaling and absorption correction'
_exptl_crystal_density_diffrn 1.650
_exptl_crystal_density_method 'not measured'
_exptl_crystal_F_000 1480
_exptl_crystal_size_max 0.05
_exptl_crystal_size_mid 0.03
_exptl_crystal_size_min 0.03
_refine_diff_density_max 3.094
_refine_diff_density_min -1.065
_refine_diff_density_rms 0.146
_refine_ls_extinction_method none
_refine_ls_goodness_of_fit_ref 1.011
_refine_ls_hydrogen_treatment constr
_refine_ls_matrix_type full
_refine_ls_number_parameters 297
_refine_ls_number_reflns 5266
_refine_ls_number_restraints 0
_refine_ls_restrained_S_all 1.011
_refine_ls_R_factor_all 0.0604
_refine_ls_R_factor_gt 0.0362
_refine_ls_shift/su_max 0.001
_refine_ls_shift/su_mean 0.000
_refine_ls_structure_factor_coef Fsqd
_refine_ls_weighting_details 'calc w=1/[\s^2^(Fo^2^)+(0.0397P)^2^+0.0000P] where P=(Fo^2^+2Fc^2^)/3'
_refine_ls_weighting_scheme calc
_refine_ls_wR_factor_gt 0.0738
_refine_ls_wR_factor_ref 0.0789
_reflns_number_gt 3968
_reflns_number_total 5266
_reflns_threshold_expression >2sigma(I)
_cod_data_source_file ic501600s_si_002.cif
_cod_data_source_block jk1_178
_cod_original_sg_symbol_H-M P2(1)/c
_cod_database_code 4341671

loop_
_symmetry_equiv_pos_as_xyz
'x, y, z'
'-x, y+1/2, -z+1/2'
'-x, -y, -z'
'x, -y-1/2, z-1/2'

loop_
_atom_site_label
_atom_site_type_symbol
_atom_site_fract_x
_atom_site_fract_y
_atom_site_fract_z
_atom_site_U_iso_or_equiv
_atom_site_adp_type
_atom_site_occupancy
_atom_site_symmetry_multiplicity
_atom_site_calc_flag
_atom_site_refinement_flags
Ir1 Ir 0.141710(18) 0.351651(14) 0.424910(17) 0.01696(8) Uani 1 1 d .
C1 C 0.3787(5) 0.3897(4) 0.4256(5) 0.0283(16) Uani 1 1 d .
H1A H 0.3972 0.4133 0.3695 0.034 Uiso 1 1 calc R
H1B H 0.4417 0.3923 0.4897 0.034 Uiso 1 1 calc R
N1 N 0.2507(4) 0.2819(3) 0.4001(4) 0.0191(11) Uani 1 1 d .
P1 P 0.27000(12) 0.44803(10) 0.44224(12) 0.0206(4) Uani 1 1 d .
P2 P 0.05662(12) 0.23190(9) 0.40636(12) 0.0197(4) Uani 1 1 d .
C2 C 0.1435(5) 0.1606(4) 0.3762(5) 0.0286(15) Uani 1 1 d .
H2A H 0.1616 0.1166 0.4268 0.034 Uiso 1 1 calc R
H2B H 0.1067 0.1377 0.3070 0.034 Uiso 1 1 calc R
Cl71 Cl 0.3384(2) 0.6121(2) 0.0616(2) 0.1008(10) Uani 1 1 d .
C44 C 0.0785(4) 0.4394(3) 0.5961(4) 0.0180(13) Uani 1 1 d .
H44A H 0.1308 0.4791 0.5929 0.022 Uiso 1 1 calc R
H44B H 0.1145 0.4020 0.6528 0.022 Uiso 1 1 calc R
C43 C 0.0114(5) 0.5173(3) 0.3808(5) 0.0222(14) Uani 1 1 d .
H43A H 0.0039 0.5278 0.3087 0.027 Uiso 1 1 calc R
H43B H 0.0802 0.5389 0.4262 0.027 Uiso 1 1 calc R
C42 C 0.0091(4) 0.4289(3) 0.3973(5) 0.0191(14) Uani 1 1 d .
H42 H -0.0569 0.4045 0.3483 0.023 Uiso 1 1 calc R
C41 C 0.0379(4) 0.3951(3) 0.4976(4) 0.0172(13) Uani 1 1 d .
H41 H -0.0134 0.3532 0.4994 0.021 Uiso 1 1 calc R
C26 C -0.1632(5) 0.2485(4) 0.3302(5) 0.0346(18) Uani 1 1 d .
H26A H -0.1657 0.2233 0.3926 0.052 Uiso 1 1 calc R
H26B H -0.2299 0.2393 0.2730 0.052 Uiso 1 1 calc R
H26C H -0.1518 0.3057 0.3418 0.052 Uiso 1 1 calc R
C25 C -0.0734(6) 0.2400(4) 0.2005(5) 0.0391(19) Uani 1 1 d .
H25A H -0.0648 0.2978 0.2013 0.059 Uiso 1 1 calc R
H25B H -0.1404 0.2253 0.1467 0.059 Uiso 1 1 calc R
H25C H -0.0154 0.2145 0.1867 0.059 Uiso 1 1 calc R
C24 C 0.1466(5) 0.2032(4) 0.6152(5) 0.0297(16) Uani 1 1 d .
H24A H 0.1362 0.1900 0.6792 0.045 Uiso 1 1 calc R
H24B H 0.1704 0.2584 0.6181 0.045 Uiso 1 1 calc R
H24C H 0.1996 0.1676 0.6067 0.045 Uiso 1 1 calc R
C23 C 0.0004(5) 0.1071(4) 0.5152(5) 0.0323(17) Uani 1 1 d .
H23A H 0.0491 0.0711 0.5000 0.049 Uiso 1 1 calc R
H23B H -0.0688 0.1042 0.4598 0.049 Uiso 1 1 calc R
H23C H -0.0059 0.0915 0.5803 0.049 Uiso 1 1 calc R
C22 C -0.0730(5) 0.2125(4) 0.3041(5) 0.0274(15) Uani 1 1 d .
H22 H -0.0835 0.1536 0.2999 0.033 Uiso 1 1 calc R
C21 C 0.0424(5) 0.1930(4) 0.5240(5) 0.0235(14) Uani 1 1 d .
H21 H -0.0102 0.2276 0.5381 0.028 Uiso 1 1 calc R
C16 C 0.1915(5) 0.4880(4) 0.2367(5) 0.0316(16) Uani 1 1 d .
H16A H 0.2384 0.4485 0.2248 0.047 Uiso 1 1 calc R
H16B H 0.1749 0.5291 0.1834 0.047 Uiso 1 1 calc R
H16C H 0.1264 0.4621 0.2344 0.047 Uiso 1 1 calc R
C15 C 0.3406(5) 0.5731(4) 0.3448(5) 0.0322(17) Uani 1 1 d .
H15A H 0.3727 0.5984 0.4122 0.048 Uiso 1 1 calc R
H15B H 0.3191 0.6141 0.2912 0.048 Uiso 1 1 calc R
H15C H 0.3916 0.5374 0.3328 0.048 Uiso 1 1 calc R
C14 C 0.3698(5) 0.4453(4) 0.6548(5) 0.0336(17) Uani 1 1 d .
H14A H 0.4142 0.4721 0.7180 0.050 Uiso 1 1 calc R
H14B H 0.4066 0.3985 0.6430 0.050 Uiso 1 1 calc R
H14C H 0.3039 0.4287 0.6616 0.050 Uiso 1 1 calc R
C13 C 0.2970(5) 0.5797(4) 0.5805(5) 0.0320(17) Uani 1 1 d .
H13A H 0.2283 0.5687 0.5850 0.048 Uiso 1 1 calc R
H13B H 0.2880 0.6158 0.5229 0.048 Uiso 1 1 calc R
H13C H 0.3431 0.6044 0.6446 0.048 Uiso 1 1 calc R
C12 C 0.2454(5) 0.5261(3) 0.3418(4) 0.0219(14) Uani 1 1 d .
H12 H 0.1944 0.5647 0.3520 0.026 Uiso 1 1 calc R
C3 C 0.3474(4) 0.3051(4) 0.4008(5) 0.0206(14) Uani 1 1 d .
C11 C 0.3456(5) 0.5026(4) 0.5637(5) 0.0250(15) Uani 1 1 d .
H11 H 0.4149 0.5169 0.5592 0.030 Uiso 1 1 calc R
C8 C 0.4186(5) 0.2989(4) 0.1396(5) 0.0313(17) Uani 1 1 d .
H8A H 0.3796 0.2750 0.1799 0.038 Uiso 1 1 calc R
H8B H 0.3823 0.2838 0.0667 0.038 Uiso 1 1 calc R
C7 C 0.3533(7) 0.5685(7) -0.0451(8) 0.089(4) Uani 1 1 d .
H7A H 0.4003 0.6024 -0.0675 0.107 Uiso 1 1 calc R
H7B H 0.3880 0.5163 -0.0247 0.107 Uiso 1 1 calc R
C6 C 0.2416(5) 0.2018(3) 0.3793(4) 0.0188(13) Uani 1 1 d .
C5 C 0.3292(5) 0.1752(4) 0.3663(5) 0.0250(15) Uani 1 1 d .
H5 H 0.3422 0.1221 0.3510 0.030 Uiso 1 1 calc R
C4 C 0.3977(5) 0.2404(4) 0.3796(5) 0.0272(15) Uani 1 1 d .
H4 H 0.4653 0.2397 0.3749 0.033 Uiso 1 1 calc R
Cl81 Cl 0.41828(14) 0.40365(11) 0.15122(15) 0.0421(5) Uani 1 1 d .
Cl82 Cl 0.54713(14) 0.26140(12) 0.18387(17) 0.0534(6) Uani 1 1 d .
Cl72 Cl 0.2374(2) 0.55497(16) -0.1475(2) 0.0886(9) Uani 1 1 d .

loop_
_atom_site_aniso_label
_atom_site_aniso_U_11
_atom_site_aniso_U_22
_atom_site_aniso_U_33
_atom_site_aniso_U_23
_atom_site_aniso_U_13
_atom_site_aniso_U_12
Ir1 0.02118(13) 0.01450(13) 0.01643(13) -0.00067(12) 0.00831(9) 0.00152(12)
C1 0.021(3) 0.028(4) 0.038(4) 0.009(3) 0.012(3) 0.004(3)
N1 0.023(3) 0.019(3) 0.019(3) 0.004(2) 0.012(2) 0.008(2)
P1 0.0245(9) 0.0171(9) 0.0199(9) 0.0011(7) 0.0079(7) -0.0006(7)
P2 0.0252(9) 0.0180(9) 0.0174(9) -0.0016(7) 0.0097(7) -0.0021(7)
C2 0.039(4) 0.023(4) 0.027(4) -0.007(3) 0.015(3) -0.002(3)
Cl71 0.121(3) 0.112(2) 0.089(2) -0.0374(18) 0.061(2) -0.0344(19)
C44 0.023(3) 0.017(3) 0.016(3) 0.004(3) 0.010(3) 0.001(3)
C43 0.024(3) 0.022(4) 0.023(4) 0.001(3) 0.012(3) 0.003(3)
C42 0.018(3) 0.016(3) 0.028(4) -0.002(3) 0.013(3) 0.001(2)
C41 0.014(3) 0.014(3) 0.025(4) -0.003(3) 0.010(3) -0.006(2)
C26 0.028(4) 0.031(4) 0.038(4) 0.006(3) 0.005(3) -0.003(3)
C25 0.055(5) 0.039(4) 0.017(4) 0.002(3) 0.006(3) -0.013(4)
C24 0.033(4) 0.026(4) 0.023(4) 0.004(3) 0.002(3) -0.004(3)
C23 0.043(4) 0.027(4) 0.028(4) -0.001(3) 0.014(3) -0.010(3)
C22 0.033(4) 0.018(3) 0.025(4) -0.002(3) 0.003(3) -0.002(3)
C21 0.030(4) 0.020(3) 0.023(4) 0.001(3) 0.012(3) -0.002(3)
C16 0.032(4) 0.039(4) 0.026(4) 0.003(3) 0.012(3) 0.003(3)
C15 0.034(4) 0.028(4) 0.036(4) 0.018(3) 0.013(3) 0.000(3)
C14 0.030(4) 0.038(4) 0.025(4) 0.004(3) 0.001(3) -0.004(3)
C13 0.037(4) 0.026(4) 0.028(4) -0.009(3) 0.006(3) -0.014(3)
C12 0.030(4) 0.020(3) 0.021(3) 0.006(3) 0.014(3) 0.004(3)
C3 0.019(3) 0.021(4) 0.021(4) 0.006(3) 0.007(3) -0.001(3)
C11 0.021(3) 0.026(4) 0.028(4) -0.001(3) 0.008(3) -0.007(3)
C8 0.028(4) 0.033(4) 0.030(4) -0.007(3) 0.007(3) -0.001(3)
C7 0.071(7) 0.118(9) 0.100(8) 0.043(7) 0.057(6) 0.045(6)
C6 0.030(3) 0.008(3) 0.019(3) 0.000(3) 0.009(3) 0.005(3)
C5 0.037(4) 0.016(3) 0.026(4) -0.002(3) 0.016(3) 0.008(3)
C4 0.036(4) 0.030(4) 0.022(4) 0.007(3) 0.018(3) 0.012(3)
Cl81 0.0481(11) 0.0314(10) 0.0508(12) -0.0111(9) 0.0228(10) -0.0009(8)
Cl82 0.0335(11) 0.0552(13) 0.0641(14) -0.0079(11) 0.0090(10) 0.0137(9)
Cl72 0.120(2) 0.0607(17) 0.0702(17) 0.0065(14) 0.0168(16) 0.0160(16)

loop_
_atom_type_symbol
_atom_type_description
_atom_type_scat_dispersion_real
_atom_type_scat_dispersion_imag
_atom_type_scat_source
C C 0.0033 0.0016 'International Tables Vol C Tables 4.2.6.8 and 6.1.1.4'
H H 0.0000 0.0000 'International Tables Vol C Tables 4.2.6.8 and 6.1.1.4'
N N 0.0061 0.0033 'International Tables Vol C Tables 4.2.6.8 and 6.1.1.4'
P P 0.1023 0.0942 'International Tables Vol C Tables 4.2.6.8 and 6.1.1.4'
Ir Ir -1.4442 7.9887 'International Tables Vol C Tables 4.2.6.8 and 6.1.1.4'
Cl Cl 0.1484 0.1585 'International Tables Vol C Tables 4.2.6.8 and 6.1.1.4'

loop_
_geom_angle_atom_site_label_1
_geom_angle_atom_site_label_2
_geom_angle_atom_site_label_3
_geom_angle
_geom_angle_site_symmetry_1
_geom_angle_site_symmetry_3
N1 Ir1 C42 161.1(2) . .
N1 Ir1 C41 158.6(2) . .
C42 Ir1 C41 38.8(2) . .
N1 Ir1 P2 81.10(14) . .
C42 Ir1 P2 98.74(16) . .
C41 Ir1 P2 87.54(15) . .
N1 Ir1 P1 81.32(14) . .
C42 Ir1 P1 98.65(16) . .
C41 Ir1 P1 108.34(15) . .
P2 Ir1 P1 162.26(6) . .
C3 C1 P1 111.0(4) . .
C3 C1 H1A 109.4 . .
P1 C1 H1A 109.4 . .
C3 C1 H1B 109.4 . .
P1 C1 H1B 109.4 . .
H1A C1 H1B 108.0 . .
C6 N1 C3 107.0(5) . .
C6 N1 Ir1 126.1(4) . .
C3 N1 Ir1 126.9(4) . .
C12 P1 C1 102.1(3) . .
C12 P1 C11 103.0(3) . .
C1 P1 C11 99.8(3) . .
C12 P1 Ir1 119.3(2) . .
C1 P1 Ir1 102.9(2) . .
C11 P1 Ir1 125.4(2) . .
C2 P2 C21 105.0(3) . .
C2 P2 C22 102.9(3) . .
C21 P2 C22 104.0(3) . .
C2 P2 Ir1 104.8(2) . .
C21 P2 Ir1 115.2(2) . .
C22 P2 Ir1 123.0(2) . .
C6 C2 P2 109.7(4) . .
C6 C2 H2A 109.7 . .
P2 C2 H2A 109.7 . .
C6 C2 H2B 109.7 . .
P2 C2 H2B 109.7 . .
H2A C2 H2B 108.2 . .
C41 C44 C43 111.7(5) . 3_566
C41 C44 H44A 109.3 . .
C43 C44 H44A 109.3 3_566 .
C41 C44 H44B 109.3 . .
C43 C44 H44B 109.3 3_566 .
H44A C44 H44B 107.9 . .
C42 C43 C44 111.5(5) . 3_566
C42 C43 H43A 109.3 . .
C44 C43 H43A 109.3 3_566 .
C42 C43 H43B 109.3 . .
C44 C43 H43B 109.3 3_566 .
H43A C43 H43B 108.0 . .
C41 C42 C43 122.0(5) . .
C41 C42 Ir1 70.8(3) . .
C43 C42 Ir1 124.1(4) . .
C41 C42 H42 111.4 . .
C43 C42 H42 111.4 . .
Ir1 C42 H42 111.4 . .
C42 C41 C44 125.8(5) . .
C42 C41 Ir1 70.4(3) . .
C44 C41 Ir1 121.4(4) . .
C42 C41 H41 111.1 . .
C44 C41 H41 111.1 . .
Ir1 C41 H41 111.1 . .
C22 C26 H26A 109.5 . .
C22 C26 H26B 109.5 . .
H26A C26 H26B 109.5 . .
C22 C26 H26C 109.5 . .
H26A C26 H26C 109.5 . .
H26B C26 H26C 109.5 . .
C22 C25 H25A 109.5 . .
C22 C25 H25B 109.5 . .
H25A C25 H25B 109.5 . .
C22 C25 H25C 109.5 . .
H25A C25 H25C 109.5 . .
H25B C25 H25C 109.5 . .
C21 C24 H24A 109.5 . .
C21 C24 H24B 109.5 . .
H24A C24 H24B 109.5 . .
C21 C24 H24C 109.5 . .
H24A C24 H24C 109.5 . .
H24B C24 H24C 109.5 . .
C21 C23 H23A 109.5 . .
C21 C23 H23B 109.5 . .
H23A C23 H23B 109.5 . .
C21 C23 H23C 109.5 . .
H23A C23 H23C 109.5 . .
H23B C23 H23C 109.5 . .
C25 C22 C26 112.6(6) . .
C25 C22 P2 110.5(5) . .
C26 C22 P2 111.9(4) . .
C25 C22 H22 107.2 . .
C26 C22 H22 107.2 . .
P2 C22 H22 107.2 . .
C24 C21 C23 112.1(5) . .
C24 C21 P2 109.5(4) . .
C23 C21 P2 114.8(4) . .
C24 C21 H21 106.7 . .
C23 C21 H21 106.7 . .
P2 C21 H21 106.7 . .
C12 C16 H16A 109.5 . .
C12 C16 H16B 109.5 . .
H16A C16 H16B 109.5 . .
C12 C16 H16C 109.5 . .
H16A C16 H16C 109.5 . .
H16B C16 H16C 109.5 . .
C12 C15 H15A 109.5 . .
C12 C15 H15B 109.5 . .
H15A C15 H15B 109.5 . .
C12 C15 H15C 109.5 . .
H15A C15 H15C 109.5 . .
H15B C15 H15C 109.5 . .
C11 C14 H14A 109.5 . .
C11 C14 H14B 109.5 . .
H14A C14 H14B 109.5 . .
C11 C14 H14C 109.5 . .
H14A C14 H14C 109.5 . .
H14B C14 H14C 109.5 . .
C11 C13 H13A 109.5 . .
C11 C13 H13B 109.5 . .
H13A C13 H13B 109.5 . .
C11 C13 H13C 109.5 . .
H13A C13 H13C 109.5 . .
H13B C13 H13C 109.5 . .
C15 C12 C16 110.8(5) . .
C15 C12 P1 115.6(4) . .
C16 C12 P1 108.7(4) . .
C15 C12 H12 107.1 . .
C16 C12 H12 107.1 . .
P1 C12 H12 107.1 . .
N1 C3 C4 109.1(5) . .
N1 C3 C1 117.8(5) . .
C4 C3 C1 133.0(6) . .
C13 C11 C14 112.5(6) . .
C13 C11 P1 115.6(4) . .
C14 C11 P1 108.9(4) . .
C13 C11 H11 106.4 . .
C14 C11 H11 106.4 . .
P1 C11 H11 106.4 . .
Cl82 C8 Cl81 111.2(4) . .
Cl82 C8 H8A 109.4 . .
Cl81 C8 H8A 109.4 . .
Cl82 C8 H8B 109.4 . .
Cl81 C8 H8B 109.4 . .
H8A C8 H8B 108.0 . .
Cl72 C7 Cl71 114.1(5) . .
Cl72 C7 H7A 108.7 . .
Cl71 C7 H7A 108.7 . .
Cl72 C7 H7B 108.7 . .
Cl71 C7 H7B 108.7 . .
H7A C7 H7B 107.6 . .
C5 C6 N1 109.7(5) . .
C5 C6 C2 132.2(5) . .
N1 C6 C2 118.1(5) . .
C6 C5 C4 107.6(5) . .
C6 C5 H5 126.2 . .
C4 C5 H5 126.2 . .
C3 C4 C5 106.5(5) . .
C3 C4 H4 126.7 . .
C5 C4 H4 126.7 . .

loop_
_geom_bond_atom_site_label_1
_geom_bond_atom_site_label_2
_geom_bond_distance
_geom_bond_site_symmetry_2
Ir1 N1 2.023(4) .
Ir1 C42 2.147(5) .
Ir1 C41 2.152(6) .
Ir1 P2 2.2929(16) .
Ir1 P1 2.3344(16) .
C1 C3 1.490(8) .
C1 P1 1.865(6) .
C1 H1A 0.9900 .
C1 H1B 0.9900 .
N1 C6 1.374(7) .
N1 C3 1.375(7) .
P1 C12 1.860(6) .
P1 C11 1.873(6) .
P2 C2 1.841(6) .
P2 C21 1.843(6) .
P2 C22 1.854(6) .
C2 C6 1.496(8) .
C2 H2A 0.9900 .
C2 H2B 0.9900 .
Cl71 C7 1.739(10) .
C44 C41 1.483(8) .
C44 C43 1.560(8) 3_566
C44 H44A 0.9900 .
C44 H44B 0.9900 .
C43 C42 1.507(8) .
C43 C44 1.560(8) 3_566
C43 H43A 0.9900 .
C43 H43B 0.9900 .
C42 C41 1.428(8) .
C42 H42 1.0000 .
C41 H41 1.0000 .
C26 C22 1.532(9) .
C26 H26A 0.9800 .
C26 H26B 0.9800 .
C26 H26C 0.9800 .
C25 C22 1.517(8) .
C25 H25A 0.9800 .
C25 H25B 0.9800 .
C25 H25C 0.9800 .
C24 C21 1.534(8) .
C24 H24A 0.9800 .
C24 H24B 0.9800 .
C24 H24C 0.9800 .
C23 C21 1.544(8) .
C23 H23A 0.9800 .
C23 H23B 0.9800 .
C23 H23C 0.9800 .
C22 H22 1.0000 .
C21 H21 1.0000 .
C16 C12 1.522(8) .
C16 H16A 0.9800 .
C16 H16B 0.9800 .
C16 H16C 0.9800 .
C15 C12 1.510(8) .
C15 H15A 0.9800 .
C15 H15B 0.9800 .
C15 H15C 0.9800 .
C14 C11 1.533(8) .
C14 H14A 0.9800 .
C14 H14B 0.9800 .
C14 H14C 0.9800 .
C13 C11 1.515(9) .
C13 H13A 0.9800 .
C13 H13B 0.9800 .
C13 H13C 0.9800 .
C12 H12 1.0000 .
C3 C4 1.376(8) .
C11 H11 1.0000 .
C8 Cl82 1.752(6) .
C8 Cl81 1.771(7) .
C8 H8A 0.9900 .
C8 H8B 0.9900 .
C7 Cl72 1.717(10) .
C7 H7A 0.9900 .
C7 H7B 0.9900 .
C6 C5 1.350(8) .
C5 C4 1.409(9) .
C5 H5 0.9500 .
C4 H4 0.9500 .
